data_2101896
loop_
_publ_author_name
'Harada, J.'
'Ogawa, K.'
'Tomoda, S.'

_publ_section_title
;
 Molecular Motion and Conformational Interconversion of Azobenzenes in
 Crystals as Studied by X-ray Diffraction
;
_journal_issue 4
_journal_name_full 'Acta Crystallographica Section B'
_journal_page_first 662
_journal_page_last 672
_journal_paper_doi 10.1107/S0108768197002772
_journal_volume 53
_journal_year 1997
_chemical_formula_moiety 'C14 H14 N2'
_chemical_formula_sum 'C14 H14 N2'
_chemical_formula_weight 210.28
_chemical_name_systematic '       (E)-4,4'-dimethylazobenzene'
_space_group_IT_number 14
_symmetry_cell_setting monoclinic
_symmetry_space_group_name_Hall '-P 2yab'
_symmetry_space_group_name_H-M 'P 1 21/a 1'
_audit_creation_method SHELXL
_cell_angle_alpha 90.00
_cell_angle_beta 89.654(9)
_cell_angle_gamma 90.00
_cell_formula_units_Z 2
_cell_length_a 11.9762(12)
_cell_length_b 4.8462(5)
_cell_length_c 9.7193(10)
_cell_measurement_reflns_used 25
_cell_measurement_temperature 296
_cell_measurement_theta_max 14.8
_cell_measurement_theta_min 13.9
_cell_volume 564.09(10)
_computing_cell_refinement MSC/AFC
_computing_data_collection
;
Rigaku AFC6A, MSC/AFC Diffractometer Control Software
;
_computing_data_reduction
;      DIFDAT_ADDREF_SORTRF (Xtal: Stewart, Merom, Holden, Doherty, Hall
                                   Maslen, Spadaccini & Davenport)
;
_computing_molecular_graphics '      ORTEP (Xtal: Davenport, Hall & Dreissig)'
_computing_publication_material 'SHELXL-93 (Sheldrick, 1993)'
_computing_structure_refinement 'SHELXL-93 (Sheldrick, 1993)'
_computing_structure_solution 'SHELXS-86 (Sheldrick, 1990)'
_diffrn_ambient_temperature 296
_diffrn_measurement_device Rigaku_AFC6A
_diffrn_measurement_method \q/2\q
_diffrn_radiation_monochromator graphite
_diffrn_radiation_source 'fine-focus sealed tube'
_diffrn_radiation_type Mo_K\a
_diffrn_radiation_wavelength .71073
_diffrn_reflns_av_R_equivalents .0302
_diffrn_reflns_av_sigmaI/netI .0483
_diffrn_reflns_limit_h_max 16
_diffrn_reflns_limit_h_min -16
_diffrn_reflns_limit_k_max 6
_diffrn_reflns_limit_k_min 0
_diffrn_reflns_limit_l_max 0
_diffrn_reflns_limit_l_min -13
_diffrn_reflns_number 1733
_diffrn_reflns_theta_max 30.00
_diffrn_reflns_theta_min 2.10
_diffrn_standards_decay_% 3
_diffrn_standards_interval_count 150
_diffrn_standards_number 3
_exptl_absorpt_coefficient_mu .074
_exptl_absorpt_correction_type none
_exptl_crystal_colour orange
_exptl_crystal_density_diffrn 1.238
_exptl_crystal_description block
_exptl_crystal_F_000 224
_exptl_crystal_size_max .40
_exptl_crystal_size_mid .40
_exptl_crystal_size_min .35
_refine_diff_density_max .322
_refine_diff_density_min -.406
_refine_ls_extinction_method none
_refine_ls_goodness_of_fit_all 1.047
_refine_ls_goodness_of_fit_obs 1.140
_refine_ls_hydrogen_treatment
;
 Hydrogen atoms were ridden on the bonded carbon atoms.
;
_refine_ls_matrix_type full
_refine_ls_number_parameters 117
_refine_ls_number_reflns 1646
_refine_ls_number_restraints 5
_refine_ls_restrained_S_all 1.045
_refine_ls_restrained_S_obs 1.138
_refine_ls_R_factor_all .1100
_refine_ls_R_factor_obs .0665
_refine_ls_shift/esd_max .269
_refine_ls_shift/esd_mean .023
_refine_ls_structure_factor_coef Fsqd
_refine_ls_weighting_details 'w=1/[\s^2^(Fo^2^)+(0.1136P)^2^+0.0257P] where P=(Fo^2^+2Fc^2^)/3'
_refine_ls_weighting_scheme calc
_refine_ls_wR_factor_all .1971
_refine_ls_wR_factor_obs .1678
_reflns_number_observed 1042
_reflns_number_total 1646
_reflns_observed_criterion >2sigma(I)
_cod_data_source_file oa0007.cif
_cod_data_source_block 4296
_cod_depositor_comments
;
The following automatic conversions were performed:

'_refine_ls_weighting_scheme' value 'calc
w=1/[\s^2^(Fo^2^)+(0.1136P)^2^+0.0257P] where P=(Fo^2^+2Fc^2^)/3' was
changed to 'calc'. New tag '_refine_ls_weighting_details' was
created. The value of the new tag was set to
'w=1/[\s^2^(Fo^2^)+(0.1136P)^2^+0.0257P] where P=(Fo^2^+2Fc^2^)/3'.

Automatic conversion script
Id: cif_fix_values 3143 2015-03-26 13:38:13Z robertas 
;
_cod_database_code 2101896
_cod_database_fobs_code 2101896

loop_
_symmetry_equiv_pos_as_xyz
'x, y, z'
'-x+1/2, y+1/2, -z'
'-x, -y, -z'
'x-1/2, -y-1/2, z'

loop_
_atom_site_aniso_label
_atom_site_aniso_U_11
_atom_site_aniso_U_22
_atom_site_aniso_U_33
_atom_site_aniso_U_12
_atom_site_aniso_U_13
_atom_site_aniso_U_23
N1A .037(2) .0370(14) .0345(13) -.0036(11) .0031(11) .0000(11)
C1A .029(2) .0315(14) .0291(15) .001(2) .0002(14) -.0006(11)
C2A .028(2) .045(2) .041(2) .000(2) -.0014(15) .0021(14)
C3A .039(2) .043(2) .049(2) -.007(2) .003(2) .004(2)
C4A .032(2) .027(4) .042(4) -.008(2) .013(2) -.003(3)
C5A .031(2) .039(2) .0329(15) .0014(15) -.0058(13) .0020(14)
C6A .024(2) .046(2) .034(2) -.007(2) -.0039(14) .001(2)
C7A .068(4) .029(3) .056(4) -.005(3) .012(3) .000(3)
N1B .044(2) .038(2) .0339(15) .0001(14) .0019(14) .0027(13)
C1B .033(2) .032(2) .028(2) .001(2) -.002(2) -.0008(14)
C2B .028(2) .043(2) .031(2) .007(2) -.007(2) .0058(14)
C3B .027(2) .037(2) .039(2) -.0016(15) .0003(14) -.004(2)
C4B .061(5) .032(5) .026(4) .016(3) -.002(3) -.001(3)
C5B .053(3) .049(3) .041(2) .002(2) -.001(2) .014(2)
C6B .036(2) .045(2) .034(2) .000(2) -.010(2) .006(2)
C7B .051(3) .046(5) .034(3) .004(3) .012(2) .010(3)

loop_
_atom_site_label
_atom_site_fract_x
_atom_site_fract_y
_atom_site_fract_z
_atom_site_U_iso_or_equiv
_atom_site_thermal_displace_type
_atom_site_calc_flag
_atom_site_refinement_flags
_atom_site_occupancy
_atom_site_disorder_group
_atom_site_type_symbol
N1A .0480(2) -.4492(6) .9988(3) .0362(6) Uani d PD .54 1 N
C1A .0654(2) -.2449(6) .8953(3) .0300(7) Uani d PGD .54 1 C
C2A .1739(2) -.1384(9) .8868(4) .0379(9) Uani d PGD .54 1 C
H2A .2284(3) -.1997(13) .9473(6) .046 Uiso calc PR .54 1 H
C3A .2003(3) .0602(10) .7872(5) .0437(12) Uani d PG .54 1 C
H3A .2723(3) .1309(14) .7816(7) .052 Uiso calc PR .54 1 H
C4A .1182(4) .1523(8) .6961(4) .034(2) Uani d PG .54 1 C
C5A .0097(3) .0459(9) .7046(4) .0343(8) Uani d PG .54 1 C
H5A -.0448(4) .1072(12) .6441(5) .041 Uiso calc PR .54 1 H
C6A -.0167(2) -.1527(8) .8042(4) .0345(9) Uani d PG .54 1 C
H6A -.0888(2) -.2234(12) .8098(5) .041 Uiso calc PR .54 1 H
C7A .1467(6) .3666(12) .5887(6) .051(2) Uani d PG .54 1 C
H71A .139(3) .5475(11) .6278(13) .076 Uiso calc PR .54 1 H
H72A .097(2) .348(5) .5121(17) .076 Uiso calc PR .54 1 H
H73A .2223(11) .340(5) .558(3) .076 Uiso calc PR .54 1 H
N1B -.0310(3) -.4439(7) .9566(3) .0385(7) Uani d PD .46 2 N
C1B .0234(3) -.2399(7) .8730(3) .0309(8) Uani d PGD .46 2 C
C2B .1353(3) -.1602(10) .8841(4) .0338(10) Uani d PG .46 2 C
H2B .1802(3) -.2382(14) .9514(6) .041 Uiso calc PR .46 2 H
C3B .1796(3) .0371(11) .7938(5) .0347(10) Uani d PG .46 2 C
H3B .2540(3) .0901(16) .8012(7) .042 Uiso calc PR .46 2 H
C4B .1120(5) .1547(10) .6925(4) .040(3) Uani d PG .46 2 C
C5B .0001(4) .0749(12) .6814(5) .0478(15) Uani d PG .46 2 C
H5B -.0448(6) .1530(16) .6141(6) .057 Uiso calc PR .46 2 H
C6B -.0442(3) -.1224(11) .7716(4) .0382(10) Uani d PGD .46 2 C
H6B -.1186(3) -.1754(15) .7643(6) .046 Uiso calc PR .46 2 H
C7B .1598(7) .3675(15) .5951(7) .044(2) Uani d PG .46 2 C
H71B .1086(16) .519(4) .587(3) .065 Uiso calc PR .46 2 H
H72B .172(3) .285(3) .5063(12) .065 Uiso calc PR .46 2 H
H73B .2297(17) .434(6) .630(2) .065 Uiso calc PR .46 2 H

loop_
_atom_type_symbol
_atom_type_description
_atom_type_scat_dispersion_real
_atom_type_scat_dispersion_imag
_atom_type_scat_source
C C .0033 .0016 'International Tables Vol C Tables 4.2.6.8 and 6.1.1.4'
N N .0061 .0033 'International Tables Vol C Tables 4.2.6.8 and 6.1.1.4'
H H .0000 .0000 'International Tables Vol C Tables 4.2.6.8 and 6.1.1.4'

loop_
_geom_angle_atom_site_label_1
_geom_angle_atom_site_label_2
_geom_angle_atom_site_label_3
_geom_angle_site_symmetry_1
_geom_angle
N1A N1A C1A 3_547 114.6(4)
C2A C1A C6A . 120.0
C2A C1A N1A . 115.4(2)
C6A C1A N1A . 124.6(2)
C3A C2A C1A . 120.0
C2A C3A C4A . 120.0
C3A C4A C5A . 120.0
C3A C4A C7A . 120.0
C5A C4A C7A . 120.0
C6A C5A C4A . 120.0
C5A C6A C1A . 120.0
N1B N1B C1B 3_547 114.3(5)
C6B C1B C2B . 120.0
C6B C1B N1B . 114.6(3)
C2B C1B N1B . 125.4(3)
C1B C2B C3B . 120.0
C4B C3B C2B . 120.0
C3B C4B C5B . 120.0
C3B C4B C7B . 120.0
C5B C4B C7B . 120.0
C6B C5B C4B . 120.0
C5B C6B C1B . 120.0

loop_
_geom_bond_atom_site_label_1
_geom_bond_atom_site_label_2
_geom_bond_site_symmetry_2
_geom_bond_distance
N1A N1A 3_547 1.251(4)
N1A C1A . 1.426(4)
C1A C2A . 1.40
C1A C6A . 1.40
C2A C3A . 1.40
C3A C4A . 1.40
C4A C5A . 1.40
C4A C7A . 1.51
C5A C6A . 1.40
N1B N1B 3_547 1.252(5)
N1B C1B . 1.434(4)
C1B C6B . 1.40
C1B C2B . 1.40
C2B C3B . 1.40
C3B C4B . 1.40
C4B C5B . 1.40
C4B C7B . 1.51
C5B C6B . 1.40

loop_
_geom_torsion_atom_site_label_1
_geom_torsion_atom_site_label_2
_geom_torsion_atom_site_label_3
_geom_torsion_atom_site_label_4
_geom_torsion_site_symmetry_1
_geom_torsion
N1A N1A C1A C2A 3_547 -177.1(3)
N1A N1A C1A C6A 3_547 1.8(5)
C6A C1A C2A C3A . .0
N1A C1A C2A C3A . 179.0(3)
C1A C2A C3A C4A . .0
C2A C3A C4A C5A . .0
C2A C3A C4A C7A . -180.0
C3A C4A C5A C6A . .0
C7A C4A C5A C6A . 180.0
C4A C5A C6A C1A . .0
C2A C1A C6A C5A . .0
N1A C1A C6A C5A . -178.9(3)
N1B N1B C1B C6B 3_547 177.3(4)
N1B N1B C1B C2B 3_547 -1.1(6)
C6B C1B C2B C3B . .0
N1B C1B C2B C3B . 178.4(4)
C1B C2B C3B C4B . .0
C2B C3B C4B C5B . .0
C2B C3B C4B C7B . 180.0
C3B C4B C5B C6B . .0
C7B C4B C5B C6B . 180.0
C4B C5B C6B C1B . .0
C2B C1B C6B C5B . .0
N1B C1B C6B C5B . -178.5(3)
